data_4318561
loop_
_publ_author_name
'Zengquan Qin'
'Michael C. Jennings'
'Richard J. Puddephatt'
'Kenneth W. Muir'

_publ_section_title
;
 Self-Assembly of Polymer and Sheet Structures in Palladium(II) Complexes
 Containing Carboxylic Acid Substituents
;
_journal_name_full 'Inorganic Chemistry'
_journal_page_first 5174
_journal_page_last 5186
_journal_paper_doi 10.1021/ic020239b
_journal_volume 41
_journal_year 2002
_chemical_formula_sum 'C45.63 H45.25 F6 N2 O10.88 P2 Pd S4'
_chemical_formula_weight 1206.17
_chemical_name_systematic
;
  ?
;
_space_group_IT_number 2
_symmetry_cell_setting triclinic
_symmetry_space_group_name_Hall '-P 1'
_symmetry_space_group_name_H-M 'P -1'
_atom_sites_solution_hydrogens geom
_atom_sites_solution_primary direct
_atom_sites_solution_secondary difmap
_audit_creation_method SHELXL-97
_cell_angle_alpha 75.76(3)
_cell_angle_beta 84.96(3)
_cell_angle_gamma 72.70(3)
_cell_formula_units_Z 4
_cell_length_a 12.254(3)
_cell_length_b 19.737(4)
_cell_length_c 23.865(5)
_cell_measurement_temperature 150(2)
_cell_volume 5341(2)
_computing_cell_refinement 'Nonius DENZO'
_computing_data_collection 'Nonius COLLECT'
_computing_data_reduction 'Nonius DENZO'
_computing_molecular_graphics 'Bruker SHELXTL 5.1'
_computing_publication_material 'Bruker SHELXTL 5.1'
_computing_structure_refinement 'SHELXL-97 (Sheldrick, 1997)'
_computing_structure_solution 'SHELXS-97 (Sheldrick, 1990)'
_diffrn_ambient_temperature 150(2)
_diffrn_measured_fraction_theta_full 0.988
_diffrn_measured_fraction_theta_max 0.988
_diffrn_measurement_device_type 'Nonius Kappa CCD'
_diffrn_measurement_method 'phi/omega scans'
_diffrn_radiation_monochromator graphite
_diffrn_radiation_source 'fine-focus sealed tube'
_diffrn_radiation_type MoK\a
_diffrn_radiation_wavelength 0.71073
_diffrn_reflns_av_R_equivalents 0.1190
_diffrn_reflns_av_sigmaI/netI 0.1640
_diffrn_reflns_limit_h_max 14
_diffrn_reflns_limit_h_min 0
_diffrn_reflns_limit_k_max 23
_diffrn_reflns_limit_k_min -22
_diffrn_reflns_limit_l_max 28
_diffrn_reflns_limit_l_min -28
_diffrn_reflns_number 51930
_diffrn_reflns_theta_full 25.36
_diffrn_reflns_theta_max 25.36
_diffrn_reflns_theta_min 4.08
_exptl_absorpt_coefficient_mu 0.641
_exptl_absorpt_correction_T_max 0.9535
_exptl_absorpt_correction_T_min 0.8309
_exptl_crystal_colour colourless
_exptl_crystal_density_diffrn 1.500
_exptl_crystal_density_method 'not measured'
_exptl_crystal_description block
_exptl_crystal_F_000 2456
_exptl_crystal_size_max 0.30
_exptl_crystal_size_mid 0.15
_exptl_crystal_size_min 0.08
_refine_diff_density_max 1.447
_refine_diff_density_min -0.710
_refine_diff_density_rms 0.105
_refine_ls_extinction_method none
_refine_ls_goodness_of_fit_ref 0.916
_refine_ls_hydrogen_treatment mixed
_refine_ls_matrix_type full
_refine_ls_number_parameters 1327
_refine_ls_number_reflns 19353
_refine_ls_number_restraints 14
_refine_ls_restrained_S_all 0.916
_refine_ls_R_factor_all 0.1371
_refine_ls_R_factor_gt 0.0590
_refine_ls_shift/su_max 3.124
_refine_ls_shift/su_mean 0.025
_refine_ls_structure_factor_coef Fsqd
_refine_ls_weighting_details 'calc w=1/[\s^2^(Fo^2^)+(0.0738P)^2^+0.0000P] where P=(Fo^2^+2Fc^2^)/3'
_refine_ls_weighting_scheme calc
_refine_ls_wR_factor_gt 0.1364
_refine_ls_wR_factor_ref 0.1593
_reflns_number_gt 9896
_reflns_number_total 19353
_reflns_threshold_expression >2sigma(I)
_cod_data_source_file ic020239b_10.cif
_cod_data_source_block complex13
_cod_original_cell_volume 5340.9(19)
_cod_database_code 4318561

loop_
_symmetry_equiv_pos_as_xyz
'x, y, z'
'-x, -y, -z'

loop_
_atom_site_label
_atom_site_type_symbol
_atom_site_fract_x
_atom_site_fract_y
_atom_site_fract_z
_atom_site_U_iso_or_equiv
_atom_site_adp_type
_atom_site_occupancy
_atom_site_symmetry_multiplicity
_atom_site_calc_flag
_atom_site_refinement_flags
_atom_site_disorder_assembly
_atom_site_disorder_group
PdA Pd 0.33087(4) 0.36305(3) 0.205641(19) 0.02656(14) Uani 1 1 d . . .
N1A N 0.2000(4) 0.4572(3) 0.1704(2) 0.0264(12) Uani 1 1 d . . .
C1A C 0.1062(5) 0.4545(3) 0.1474(2) 0.0259(14) Uani 1 1 d . . .
H1AA H 0.0978 0.4080 0.1479 0.031 Uiso 1 1 calc R . .
C2A C 0.0209(5) 0.5156(3) 0.1230(2) 0.0283(15) Uani 1 1 d . . .
H2AA H -0.0444 0.5107 0.1075 0.034 Uiso 1 1 calc R . .
C3A C 0.0307(5) 0.5844(3) 0.1210(2) 0.0266(14) Uani 1 1 d . . .
C4A C 0.1307(5) 0.5872(3) 0.1438(3) 0.0315(15) Uani 1 1 d . . .
H4AA H 0.1428 0.6329 0.1424 0.038 Uiso 1 1 calc R . .
C5A C 0.2118(5) 0.5231(4) 0.1684(2) 0.0303(15) Uani 1 1 d . . .
H5AA H 0.2781 0.5260 0.1844 0.036 Uiso 1 1 calc R . .
S1A S -0.06904(14) 0.66679(9) 0.09258(7) 0.0358(4) Uani 1 1 d . . .
C6A C -0.1658(5) 0.6413(4) 0.0545(3) 0.0364(17) Uani 1 1 d . . .
H6AA H -0.2033 0.6848 0.0245 0.044 Uiso 1 1 calc R . .
H6AB H -0.1192 0.6041 0.0341 0.044 Uiso 1 1 calc R . .
C7A C -0.2572(6) 0.6123(4) 0.0877(3) 0.0389(17) Uani 1 1 d . . .
O1A O -0.3347(4) 0.6045(3) 0.0631(2) 0.0613(15) Uani 1 1 d . . .
O2A O -0.2473(4) 0.5948(3) 0.14430(19) 0.0430(12) Uani 1 1 d . . .
H2AB H -0.3028 0.5800 0.1597 0.065 Uiso 1 1 calc R . .
N2A N 0.4314(4) 0.3912(3) 0.1321(2) 0.0293(13) Uani 1 1 d . . .
C11A C 0.5003(5) 0.4319(3) 0.1307(3) 0.0316(16) Uani 1 1 d . . .
H11A H 0.4960 0.4543 0.1621 0.038 Uiso 1 1 calc R . .
C12A C 0.5789(5) 0.4440(3) 0.0863(3) 0.0318(16) Uani 1 1 d . . .
H12A H 0.6275 0.4731 0.0876 0.038 Uiso 1 1 calc R . .
C13A C 0.5839(5) 0.4117(4) 0.0396(2) 0.0313(16) Uani 1 1 d . . .
C14A C 0.5079(5) 0.3715(4) 0.0396(3) 0.0336(16) Uani 1 1 d . . .
H14A H 0.5068 0.3508 0.0077 0.040 Uiso 1 1 calc R . .
C15A C 0.4339(5) 0.3616(4) 0.0863(3) 0.0335(16) Uani 1 1 d . . .
H15A H 0.3834 0.3333 0.0861 0.040 Uiso 1 1 calc R . .
S2A S 0.67773(14) 0.41713(11) -0.01972(7) 0.0399(5) Uani 1 1 d . . .
C16A C 0.7616(5) 0.4723(4) -0.0059(3) 0.0388(17) Uani 1 1 d . A .
H16A H 0.7938 0.4942 -0.0430 0.047 Uiso 1 1 calc R . .
H16B H 0.7106 0.5126 0.0100 0.047 Uiso 1 1 calc R . .
C17A C 0.8572(7) 0.4313(5) 0.0351(5) 0.067(3) Uani 1 1 d . . .
O3A O 0.9333(9) 0.3778(8) 0.0270(5) 0.043(3) Uani 0.50 1 d P A 1
O4A O 0.8403(7) 0.4373(5) 0.0928(4) 0.036(2) Uani 0.50 1 d P A 1
H4AB H 0.8636 0.4716 0.0970 0.054 Uiso 0.50 1 calc PR A 1
O3Z O 0.8822(12) 0.3715(8) 0.0540(6) 0.061(4) Uani 0.50 1 d P A 2
O4Z O 0.9398(9) 0.4685(6) 0.0172(4) 0.053(3) Uani 0.50 1 d P A 2
H4ZB H 1.0029 0.4386 0.0125 0.079 Uiso 0.50 1 calc PR A 2
P1A P 0.22488(14) 0.33327(10) 0.28624(7) 0.0330(4) Uani 1 1 d . . .
C1 C 0.2423(6) 0.2369(4) 0.3137(3) 0.0390(17) Uani 1 1 d . . .
H1A H 0.1904 0.2306 0.3475 0.047 Uiso 1 1 calc R . .
H1B H 0.2175 0.2182 0.2836 0.047 Uiso 1 1 calc R . .
C2 C 0.3642(5) 0.1896(4) 0.3318(3) 0.0377(17) Uani 1 1 d . . .
H2A H 0.3948 0.2121 0.3574 0.045 Uiso 1 1 calc R . .
H2B H 0.3613 0.1407 0.3541 0.045 Uiso 1 1 calc R . .
C3 C 0.4436(6) 0.1815(4) 0.2801(3) 0.0412(18) Uani 1 1 d . . .
H3A H 0.4075 0.1653 0.2523 0.049 Uiso 1 1 calc R . .
H3B H 0.5153 0.1430 0.2931 0.049 Uiso 1 1 calc R . .
P2A P 0.47908(14) 0.26535(9) 0.24281(7) 0.0313(4) Uani 1 1 d . . .
C41 C 0.0725(6) 0.3714(4) 0.2744(3) 0.0393(18) Uani 1 1 d . . .
C42 C 0.0159(6) 0.3337(5) 0.2504(3) 0.057(2) Uani 1 1 d . . .
H42A H 0.0566 0.2882 0.2419 0.069 Uiso 1 1 calc R . .
C43 C -0.1003(8) 0.3630(7) 0.2390(5) 0.098(4) Uani 1 1 d . . .
H43A H -0.1400 0.3369 0.2238 0.117 Uiso 1 1 calc R . .
C44 C -0.1567(9) 0.4296(8) 0.2499(5) 0.108(5) Uani 1 1 d . . .
H44A H -0.2359 0.4496 0.2419 0.129 Uiso 1 1 calc R . .
C45 C -0.1022(10) 0.4681(6) 0.2722(4) 0.084(3) Uani 1 1 d . . .
H45A H -0.1423 0.5144 0.2794 0.101 Uiso 1 1 calc R . .
C46 C 0.0140(7) 0.4375(5) 0.2840(3) 0.062(2) Uani 1 1 d . . .
H46A H 0.0531 0.4638 0.2992 0.075 Uiso 1 1 calc R . .
C51 C 0.2540(6) 0.3664(4) 0.3462(3) 0.0395(18) Uani 1 1 d . . .
C52 C 0.2852(8) 0.4299(5) 0.3358(3) 0.067(3) Uani 1 1 d . . .
H52A H 0.2944 0.4550 0.2971 0.081 Uiso 1 1 calc R . .
C53 C 0.3030(11) 0.4572(6) 0.3802(4) 0.104(4) Uani 1 1 d . . .
H53A H 0.3226 0.5017 0.3723 0.125 Uiso 1 1 calc R . .
C54 C 0.2926(9) 0.4204(6) 0.4366(4) 0.085(3) Uani 1 1 d . . .
H54A H 0.3070 0.4388 0.4675 0.102 Uiso 1 1 calc R . .
C55 C 0.2617(7) 0.3576(6) 0.4479(3) 0.068(3) Uani 1 1 d . . .
H55A H 0.2523 0.3330 0.4868 0.082 Uiso 1 1 calc R . .
C56 C 0.2439(6) 0.3294(4) 0.4029(3) 0.051(2) Uani 1 1 d . . .
H56A H 0.2247 0.2847 0.4110 0.061 Uiso 1 1 calc R . .
C21 C 0.5838(6) 0.2378(4) 0.1879(3) 0.0358(17) Uani 1 1 d . . .
C22 C 0.5650(6) 0.1929(4) 0.1555(3) 0.051(2) Uani 1 1 d . . .
H22A H 0.4992 0.1758 0.1622 0.061 Uiso 1 1 calc R . .
C23 C 0.6454(8) 0.1735(5) 0.1128(3) 0.067(3) Uani 1 1 d . . .
H23A H 0.6334 0.1430 0.0902 0.080 Uiso 1 1 calc R . .
C24 C 0.7398(8) 0.1971(5) 0.1027(4) 0.073(3) Uani 1 1 d . . .
H24A H 0.7940 0.1826 0.0738 0.087 Uiso 1 1 calc R . .
C25 C 0.7568(7) 0.2424(5) 0.1348(4) 0.063(2) Uani 1 1 d . . .
H25A H 0.8218 0.2603 0.1271 0.076 Uiso 1 1 calc R . .
C26 C 0.6794(6) 0.2620(4) 0.1784(3) 0.0415(18) Uani 1 1 d . . .
H26A H 0.6927 0.2917 0.2014 0.050 Uiso 1 1 calc R . .
C31 C 0.5536(5) 0.2882(4) 0.2944(3) 0.0322(16) Uani 1 1 d . . .
C32 C 0.6222(5) 0.2340(4) 0.3369(3) 0.0390(17) Uani 1 1 d . . .
H32A H 0.6329 0.1839 0.3383 0.047 Uiso 1 1 calc R . .
C33 C 0.6747(6) 0.2541(5) 0.3772(3) 0.054(2) Uani 1 1 d . . .
H33A H 0.7201 0.2171 0.4064 0.064 Uiso 1 1 calc R . .
C34 C 0.6624(6) 0.3254(5) 0.3758(3) 0.052(2) Uani 1 1 d . . .
H34A H 0.6987 0.3382 0.4037 0.062 Uiso 1 1 calc R . .
C35 C 0.5968(7) 0.3787(4) 0.3335(3) 0.054(2) Uani 1 1 d . . .
H35A H 0.5880 0.4286 0.3319 0.065 Uiso 1 1 calc R . .
C36 C 0.5431(6) 0.3599(4) 0.2928(3) 0.048(2) Uani 1 1 d . . .
H36A H 0.4985 0.3973 0.2636 0.058 Uiso 1 1 calc R . .
PdB Pd 0.27788(4) 0.15028(3) 0.67269(2) 0.02846(14) Uani 1 1 d . . .
N1B N 0.2197(4) 0.0589(3) 0.6782(2) 0.0280(12) Uani 1 1 d . . .
C1B C 0.1348(5) 0.0608(3) 0.6458(3) 0.0304(15) Uani 1 1 d . . .
H1BA H 0.1056 0.1039 0.6168 0.037 Uiso 1 1 calc R . .
C2B C 0.0866(5) 0.0046(3) 0.6515(3) 0.0315(16) Uani 1 1 d . . .
H2BA H 0.0252 0.0095 0.6277 0.038 Uiso 1 1 calc R . .
C3B C 0.1301(5) -0.0597(3) 0.6929(3) 0.0331(16) Uani 1 1 d . . .
C4B C 0.2205(5) -0.0627(4) 0.7264(3) 0.0356(16) Uani 1 1 d . . .
H4BA H 0.2536 -0.1057 0.7546 0.043 Uiso 1 1 calc R . .
C5B C 0.2606(5) -0.0039(4) 0.7182(3) 0.0376(17) Uani 1 1 d . . .
H5BA H 0.3209 -0.0069 0.7420 0.045 Uiso 1 1 calc R . .
S1B S 0.08168(15) -0.13666(10) 0.70711(9) 0.0469(5) Uani 1 1 d . . .
C6B C -0.0424(6) -0.1113(4) 0.6634(3) 0.0483(19) Uani 1 1 d . . .
H6BA H -0.0248 -0.0833 0.6250 0.058 Uiso 1 1 calc R . .
H6BB H -0.0535 -0.1568 0.6575 0.058 Uiso 1 1 calc R . .
C7B C -0.1546(7) -0.0679(5) 0.6838(4) 0.063(2) Uani 1 1 d . . .
O1B O -0.2442(5) -0.0714(3) 0.6688(4) 0.097(2) Uani 1 1 d . . .
O2B O -0.1446(4) -0.0257(4) 0.7155(3) 0.0766(19) Uani 1 1 d . . .
H2BB H -0.2096 -0.0040 0.7267 0.115 Uiso 1 1 calc R . .
N2B N 0.3897(4) 0.1173(3) 0.6053(2) 0.0287(12) Uani 1 1 d . . .
C11B C 0.4951(5) 0.0730(3) 0.6168(3) 0.0346(16) Uani 1 1 d . . .
H11B H 0.5175 0.0548 0.6561 0.042 Uiso 1 1 calc R . .
C12B C 0.5724(5) 0.0525(3) 0.5746(3) 0.0301(15) Uani 1 1 d . . .
H12B H 0.6470 0.0215 0.5847 0.036 Uiso 1 1 calc R . .
C13B C 0.5409(5) 0.0773(3) 0.5168(3) 0.0290(15) Uani 1 1 d . . .
C14B C 0.4287(5) 0.1225(4) 0.5048(3) 0.0363(17) Uani 1 1 d . . .
H14B H 0.4025 0.1399 0.4662 0.044 Uiso 1 1 calc R . .
C15B C 0.3575(5) 0.1413(3) 0.5499(3) 0.0328(16) Uani 1 1 d . . .
H15B H 0.2824 0.1726 0.5414 0.039 Uiso 1 1 calc R . .
S2B S 0.62746(15) 0.05711(11) 0.45719(7) 0.0415(5) Uani 1 1 d . . .
C16B C 0.7600(5) -0.0032(4) 0.4899(3) 0.0369(17) Uani 1 1 d . . .
H16C H 0.7421 -0.0386 0.5241 0.044 Uiso 1 1 calc R . .
H16D H 0.8039 -0.0310 0.4619 0.044 Uiso 1 1 calc R . .
C17B C 0.8333(6) 0.0361(4) 0.5085(3) 0.0368(17) Uani 1 1 d . . .
O3B O 0.8657(5) 0.0236(3) 0.5569(2) 0.0619(16) Uani 1 1 d . . .
O4B O 0.8609(4) 0.0845(3) 0.4646(2) 0.0558(14) Uani 1 1 d . . .
H4BB H 0.9029 0.1048 0.4764 0.084 Uiso 1 1 calc R . .
P1B P 0.15437(15) 0.18377(10) 0.74484(7) 0.0330(4) Uani 1 1 d . . .
C4 C 0.2104(6) 0.2176(4) 0.7967(3) 0.0391(18) Uani 1 1 d . . .
H4A H 0.1489 0.2316 0.8250 0.047 Uiso 1 1 calc R . .
H4B H 0.2723 0.1772 0.8181 0.047 Uiso 1 1 calc R . .
C5 C 0.2576(6) 0.2828(4) 0.7717(3) 0.0449(19) Uani 1 1 d . . .
H5A H 0.1985 0.3221 0.7474 0.054 Uiso 1 1 calc R . .
H5B H 0.2735 0.3017 0.8039 0.054 Uiso 1 1 calc R . .
C6 C 0.3663(6) 0.2642(4) 0.7355(3) 0.0396(17) Uani 1 1 d . . .
H6A H 0.4212 0.2203 0.7580 0.047 Uiso 1 1 calc R . .
H6B H 0.4011 0.3049 0.7286 0.047 Uiso 1 1 calc R . .
P2B P 0.34573(15) 0.24749(9) 0.66663(7) 0.0321(4) Uani 1 1 d . . .
C81 C 0.1098(6) 0.1077(4) 0.7894(3) 0.0392(17) Uani 1 1 d . . .
C82 C 0.0108(7) 0.0939(5) 0.7784(3) 0.057(2) Uani 1 1 d . . .
H82A H -0.0362 0.1251 0.7473 0.069 Uiso 1 1 calc R . .
C83 C -0.0205(8) 0.0347(6) 0.8127(4) 0.076(3) Uani 1 1 d . . .
H83A H -0.0882 0.0253 0.8043 0.091 Uiso 1 1 calc R . .
C84 C 0.0446(10) -0.0106(5) 0.8585(4) 0.081(3) Uani 1 1 d . . .
H84A H 0.0219 -0.0505 0.8824 0.097 Uiso 1 1 calc R . .
C85 C 0.1425(9) 0.0028(5) 0.8689(4) 0.073(3) Uani 1 1 d . . .
H85A H 0.1886 -0.0284 0.9004 0.088 Uiso 1 1 calc R . .
C86 C 0.1770(7) 0.0608(4) 0.8350(3) 0.056(2) Uani 1 1 d . . .
H86A H 0.2464 0.0686 0.8429 0.067 Uiso 1 1 calc R . .
C91 C 0.0240(5) 0.2513(4) 0.7172(3) 0.0342(16) Uani 1 1 d . . .
C92 C -0.0237(6) 0.2461(4) 0.6673(3) 0.0430(19) Uani 1 1 d . . .
H92A H 0.0178 0.2108 0.6466 0.052 Uiso 1 1 calc R . .
C93 C -0.1280(6) 0.2906(4) 0.6483(3) 0.055(2) Uani 1 1 d . . .
H93A H -0.1598 0.2854 0.6152 0.066 Uiso 1 1 calc R . .
C94 C -0.1879(7) 0.3438(5) 0.6773(4) 0.080(3) Uani 1 1 d . . .
H94A H -0.2610 0.3749 0.6645 0.095 Uiso 1 1 calc R . .
C95 C -0.1404(7) 0.3509(5) 0.7248(4) 0.083(3) Uani 1 1 d . . .
H95A H -0.1806 0.3879 0.7442 0.100 Uiso 1 1 calc R . .
C96 C -0.0352(6) 0.3053(4) 0.7450(3) 0.055(2) Uani 1 1 d . . .
H96A H -0.0038 0.3111 0.7780 0.066 Uiso 1 1 calc R . .
C61 C 0.2554(6) 0.3333(3) 0.6269(3) 0.0351(16) Uani 1 1 d . . .
C62 C 0.2773(7) 0.3985(4) 0.6270(3) 0.056(2) Uani 1 1 d . . .
H62A H 0.3432 0.3980 0.6454 0.067 Uiso 1 1 calc R . .
C63 C 0.2019(9) 0.4648(5) 0.5997(4) 0.075(3) Uani 1 1 d . . .
H63A H 0.2168 0.5096 0.5987 0.091 Uiso 1 1 calc R . .
C64 C 0.1046(8) 0.4641(5) 0.5740(3) 0.071(3) Uani 1 1 d . . .
H64A H 0.0513 0.5089 0.5568 0.086 Uiso 1 1 calc R . .
C65 C 0.0850(8) 0.4006(5) 0.5731(3) 0.064(2) Uani 1 1 d . . .
H65A H 0.0198 0.4009 0.5542 0.076 Uiso 1 1 calc R . .
C66 C 0.1585(6) 0.3365(4) 0.5995(3) 0.0420(18) Uani 1 1 d . . .
H66A H 0.1430 0.2922 0.5990 0.050 Uiso 1 1 calc R . .
C71 C 0.4856(6) 0.2344(4) 0.6318(3) 0.0356(16) Uani 1 1 d . . .
C72 C 0.4966(7) 0.2588(4) 0.5724(3) 0.053(2) Uani 1 1 d . . .
H72A H 0.4307 0.2875 0.5505 0.063 Uiso 1 1 calc R . .
C73 C 0.6020(8) 0.2421(5) 0.5444(4) 0.064(2) Uani 1 1 d . . .
H73A H 0.6083 0.2584 0.5036 0.077 Uiso 1 1 calc R . .
C74 C 0.6965(8) 0.2018(5) 0.5765(5) 0.069(3) Uani 1 1 d . . .
H74A H 0.7692 0.1910 0.5578 0.083 Uiso 1 1 calc R . .
C75 C 0.6882(7) 0.1764(5) 0.6357(5) 0.072(3) Uani 1 1 d . . .
H75A H 0.7545 0.1480 0.6573 0.086 Uiso 1 1 calc R . .
C76 C 0.5824(6) 0.1927(4) 0.6630(3) 0.050(2) Uani 1 1 d . . .
H76A H 0.5763 0.1751 0.7036 0.060 Uiso 1 1 calc R . .
S10 S 0.04910(16) 0.20261(10) 0.48976(7) 0.0410(5) Uani 1 1 d D . .
O11 O -0.0111(6) 0.1506(4) 0.5071(3) 0.104(2) Uani 1 1 d . . .
O12 O 0.0775(5) 0.2222(3) 0.5386(2) 0.0738(19) Uani 1 1 d . . .
O13 O 0.1417(4) 0.1861(3) 0.45053(19) 0.0512(14) Uani 1 1 d . . .
C10 C -0.0492(7) 0.2836(6) 0.4525(3) 0.079(3) Uani 1 1 d D . .
F11 F -0.0760(5) 0.2703(5) 0.4028(2) 0.143(3) Uani 1 1 d D . .
F12 F -0.0101(5) 0.3377(3) 0.4351(4) 0.138(3) Uani 1 1 d D . .
F13 F -0.1462(4) 0.3038(3) 0.4819(2) 0.096(2) Uani 1 1 d D . .
S20 S 0.49201(14) 0.57487(9) 0.23445(8) 0.0367(4) Uani 1 1 d . . .
O21 O 0.5302(5) 0.5922(3) 0.2817(2) 0.0736(19) Uani 1 1 d . . .
O22 O 0.5822(4) 0.5402(3) 0.1992(2) 0.0647(16) Uani 1 1 d . . .
O23 O 0.4029(4) 0.5402(2) 0.2458(2) 0.0461(12) Uani 1 1 d . . .
C20 C 0.4281(7) 0.6627(4) 0.1869(4) 0.054(2) Uani 1 1 d . . .
F21 F 0.3510(5) 0.7047(3) 0.2133(3) 0.120(2) Uani 1 1 d . . .
F22 F 0.3806(5) 0.6544(3) 0.1425(2) 0.105(2) Uani 1 1 d . . .
F23 F 0.5066(4) 0.6978(2) 0.16528(19) 0.0677(13) Uani 1 1 d . . .
S30 S 0.19144(17) 0.25281(11) 0.11724(8) 0.0495(5) Uani 1 1 d . . .
O31 O 0.0950(5) 0.3145(3) 0.1017(3) 0.092(2) Uani 1 1 d . . .
O32 O 0.2706(6) 0.2358(4) 0.0695(2) 0.091(2) Uani 1 1 d . . .
O33 O 0.2448(5) 0.2503(3) 0.1684(2) 0.0758(19) Uani 1 1 d . . .
C30 C 0.1305(9) 0.1793(5) 0.1321(5) 0.079(3) Uani 1 1 d . . .
F31 F 0.2002(6) 0.1165(3) 0.1481(3) 0.139(3) Uani 1 1 d . . .
F32 F 0.0538(6) 0.1887(5) 0.1771(3) 0.159(3) Uani 1 1 d . . .
F33 F 0.0721(6) 0.1789(4) 0.0892(4) 0.135(3) Uani 1 1 d . . .
S40 S 0.5419(2) 0.02352(13) 0.78897(10) 0.0660(7) Uani 1 1 d D . .
O41 O 0.4445(4) 0.0773(3) 0.7626(2) 0.0585(15) Uani 1 1 d . . .
O42 O 0.5530(7) -0.0472(4) 0.7950(4) 0.144(4) Uani 1 1 d . . .
O43 O 0.6532(6) 0.0389(5) 0.7602(3) 0.135(3) Uani 1 1 d . . .
C40 C 0.5505(14) 0.0476(7) 0.8558(7) 0.36(2) Uani 1 1 d D . .
F41 F 0.4610(12) 0.0204(12) 0.8821(6) 0.398(14) Uani 1 1 d D . .
F42 F 0.5441(7) 0.1153(4) 0.8480(3) 0.156(4) Uani 1 1 d D . .
F43 F 0.6518(6) 0.0097(4) 0.8806(3) 0.146(3) Uani 1 1 d D . .
O97A O -0.3113(7) 0.7919(4) 0.0788(3) 0.118(3) Uani 1 1 d D . .
C97A C -0.3685(12) 0.8339(7) 0.0410(4) 0.148(8) Uani 1 1 d D . .
C98A C -0.4701(12) 0.8188(10) 0.0211(6) 0.210(11) Uani 1 1 d D . .
H98A H -0.5225 0.8109 0.0539 0.315 Uiso 1 1 calc R . .
H98B H -0.4445 0.7751 0.0054 0.315 Uiso 1 1 calc R . .
H98C H -0.5097 0.8605 -0.0090 0.315 Uiso 1 1 calc R . .
C99A C -0.345(2) 0.9017(9) 0.0098(8) 0.264(13) Uani 1 1 d D . .
H99A H -0.2853 0.9102 0.0297 0.395 Uiso 1 1 calc R . .
H99B H -0.4149 0.9424 0.0085 0.395 Uiso 1 1 calc R . .
H99C H -0.3193 0.8982 -0.0297 0.395 Uiso 1 1 calc R . .
O97B O 0.1788(18) 0.8922(7) 0.0071(6) 0.211(8) Uani 0.75 1 d PD . .
C97B C 0.120(3) 0.8656(9) 0.0406(8) 0.36(3) Uani 0.75 1 d PD . .
C98B C 0.017(4) 0.849(3) 0.058(2) 0.52(5) Uani 0.75 1 d PD . .
H98D H -0.0419 0.8923 0.0641 0.781 Uiso 0.75 1 calc PR . .
H98E H 0.0283 0.8107 0.0940 0.781 Uiso 0.75 1 calc PR . .
H98F H -0.0079 0.8307 0.0278 0.781 Uiso 0.75 1 calc PR . .
C99B C 0.188(3) 0.8356(18) 0.0901(9) 0.43(4) Uani 0.75 1 d PD . .
H98D H 0.2608 0.8026 0.0805 0.640 Uiso 0.75 1 calc PR . .
H98E H 0.1483 0.8084 0.1207 0.640 Uiso 0.75 1 calc PR . .
H98F H 0.2035 0.8749 0.1037 0.640 Uiso 0.75 1 calc PR . .

loop_
_atom_site_aniso_label
_atom_site_aniso_U_11
_atom_site_aniso_U_22
_atom_site_aniso_U_33
_atom_site_aniso_U_23
_atom_site_aniso_U_13
_atom_site_aniso_U_12
PdA 0.0231(3) 0.0314(3) 0.0237(3) -0.0030(2) -0.0003(2) -0.0083(2)
N1A 0.023(3) 0.031(3) 0.023(3) -0.005(2) 0.001(2) -0.006(2)
C1A 0.025(3) 0.029(4) 0.026(3) -0.005(3) 0.001(3) -0.011(3)
C2A 0.021(3) 0.038(4) 0.031(4) -0.014(3) 0.002(3) -0.012(3)
C3A 0.023(3) 0.035(4) 0.021(3) -0.008(3) 0.006(3) -0.008(3)
C4A 0.035(4) 0.030(4) 0.032(4) -0.011(3) 0.001(3) -0.011(3)
C5A 0.023(3) 0.044(4) 0.025(3) -0.011(3) 0.002(3) -0.010(3)
S1A 0.0335(9) 0.0305(10) 0.0404(10) -0.0063(8) -0.0030(8) -0.0053(8)
C6A 0.036(4) 0.036(4) 0.031(4) -0.008(3) -0.008(3) 0.001(3)
C7A 0.032(4) 0.040(4) 0.040(4) -0.011(3) 0.000(3) -0.001(3)
O1A 0.046(3) 0.086(4) 0.059(3) -0.023(3) -0.008(3) -0.023(3)
O2A 0.039(3) 0.056(3) 0.036(3) -0.011(2) 0.001(2) -0.018(3)
N2A 0.026(3) 0.035(3) 0.026(3) -0.005(2) 0.000(2) -0.009(3)
C11A 0.029(4) 0.036(4) 0.032(4) -0.016(3) 0.000(3) -0.007(3)
C12A 0.029(4) 0.039(4) 0.030(4) -0.008(3) 0.003(3) -0.015(3)
C13A 0.023(3) 0.041(4) 0.022(3) -0.002(3) -0.003(3) -0.003(3)
C14A 0.026(4) 0.049(4) 0.026(3) -0.013(3) -0.001(3) -0.006(3)
C15A 0.031(4) 0.039(4) 0.031(4) -0.007(3) -0.001(3) -0.012(3)
S2A 0.0326(10) 0.0581(12) 0.0265(9) -0.0076(8) 0.0057(7) -0.0127(9)
C16A 0.035(4) 0.042(4) 0.038(4) -0.007(3) 0.012(3) -0.013(3)
C17A 0.043(6) 0.047(6) 0.125(9) -0.041(7) -0.034(6) -0.004(5)
O3A 0.026(6) 0.067(9) 0.038(7) -0.032(6) 0.013(5) -0.004(6)
O4A 0.035(5) 0.047(6) 0.031(5) -0.020(4) 0.006(4) -0.011(5)
O3Z 0.051(9) 0.041(8) 0.081(11) 0.014(8) -0.024(7) -0.016(7)
O4Z 0.049(7) 0.063(7) 0.044(6) -0.017(5) -0.006(5) -0.008(6)
P1A 0.0314(10) 0.0418(11) 0.0262(9) -0.0032(8) 0.0012(7) -0.0154(8)
C1 0.046(4) 0.049(5) 0.029(4) -0.004(3) 0.000(3) -0.027(4)
C2 0.040(4) 0.039(4) 0.035(4) 0.005(3) -0.010(3) -0.020(3)
C3 0.044(4) 0.036(4) 0.041(4) 0.001(3) -0.008(3) -0.013(3)
P2A 0.0289(9) 0.0325(10) 0.0296(9) -0.0025(8) -0.0040(7) -0.0074(8)
C41 0.030(4) 0.056(5) 0.025(4) -0.002(3) 0.009(3) -0.012(4)
C42 0.031(4) 0.079(6) 0.053(5) 0.002(4) -0.004(4) -0.016(4)
C43 0.044(6) 0.122(10) 0.102(8) 0.036(7) -0.015(6) -0.034(6)
C44 0.039(6) 0.129(12) 0.091(9) 0.040(8) 0.027(6) 0.011(7)
C45 0.075(8) 0.082(8) 0.068(7) -0.010(6) 0.031(6) 0.004(6)
C46 0.052(5) 0.074(6) 0.037(4) -0.002(4) 0.014(4) 0.003(5)
C51 0.045(4) 0.044(5) 0.031(4) -0.007(3) -0.002(3) -0.016(4)
C52 0.121(8) 0.064(6) 0.037(5) -0.014(4) 0.015(5) -0.058(6)
C53 0.206(13) 0.105(9) 0.045(6) -0.030(6) 0.021(7) -0.107(9)
C54 0.123(9) 0.115(9) 0.054(6) -0.043(6) 0.012(6) -0.071(8)
C55 0.078(6) 0.104(8) 0.034(5) -0.014(5) 0.006(4) -0.047(6)
C56 0.060(5) 0.068(6) 0.028(4) -0.002(4) 0.008(4) -0.034(4)
C21 0.036(4) 0.033(4) 0.032(4) -0.005(3) -0.008(3) 0.000(3)
C22 0.043(5) 0.050(5) 0.052(5) -0.012(4) -0.005(4) 0.001(4)
C23 0.075(7) 0.072(6) 0.044(5) -0.027(4) -0.005(5) 0.005(5)
C24 0.067(7) 0.066(7) 0.065(6) -0.018(5) 0.018(5) 0.008(5)
C25 0.041(5) 0.063(6) 0.066(6) 0.004(5) 0.013(4) -0.005(4)
C26 0.036(4) 0.039(4) 0.043(4) 0.001(3) 0.004(3) -0.011(3)
C31 0.030(4) 0.038(4) 0.027(3) 0.000(3) 0.000(3) -0.014(3)
C32 0.033(4) 0.040(4) 0.040(4) -0.009(3) -0.002(3) -0.004(3)
C33 0.044(5) 0.062(6) 0.044(5) -0.005(4) -0.023(4) 0.001(4)
C34 0.045(5) 0.070(6) 0.047(5) -0.013(4) -0.018(4) -0.022(4)
C35 0.074(6) 0.041(5) 0.055(5) -0.006(4) -0.026(4) -0.024(4)
C36 0.061(5) 0.044(5) 0.037(4) 0.014(4) -0.024(4) -0.026(4)
PdB 0.0310(3) 0.0280(3) 0.0279(3) -0.0097(2) 0.0001(2) -0.0081(2)
N1B 0.034(3) 0.023(3) 0.027(3) -0.007(2) 0.002(2) -0.009(2)
C1B 0.039(4) 0.024(4) 0.025(3) -0.006(3) -0.003(3) -0.003(3)
C2B 0.033(4) 0.030(4) 0.031(4) -0.011(3) -0.001(3) -0.006(3)
C3B 0.031(4) 0.029(4) 0.037(4) -0.012(3) 0.007(3) -0.003(3)
C4B 0.032(4) 0.031(4) 0.039(4) -0.004(3) -0.003(3) -0.006(3)
C5B 0.027(4) 0.040(4) 0.046(4) -0.013(4) -0.007(3) -0.006(3)
S1B 0.0365(10) 0.0306(10) 0.0702(13) 0.0000(9) -0.0043(9) -0.0128(8)
C6B 0.039(4) 0.044(5) 0.066(5) -0.009(4) 0.001(4) -0.021(4)
C7B 0.049(6) 0.041(5) 0.080(7) 0.011(5) 0.002(5) -0.007(4)
O1B 0.038(4) 0.058(4) 0.196(8) -0.016(4) -0.015(4) -0.025(3)
O2B 0.036(3) 0.114(6) 0.077(4) -0.044(4) -0.003(3) 0.000(3)
N2B 0.030(3) 0.031(3) 0.029(3) -0.014(2) 0.002(2) -0.008(2)
C11B 0.039(4) 0.032(4) 0.030(4) -0.006(3) -0.006(3) -0.006(3)
C12B 0.029(4) 0.031(4) 0.033(4) -0.012(3) -0.005(3) -0.006(3)
C13B 0.033(4) 0.032(4) 0.028(3) -0.011(3) 0.007(3) -0.017(3)
C14B 0.039(4) 0.040(4) 0.034(4) -0.012(3) 0.002(3) -0.016(3)
C15B 0.028(4) 0.035(4) 0.038(4) -0.009(3) -0.004(3) -0.011(3)
S2B 0.0425(10) 0.0578(12) 0.0295(9) -0.0141(9) 0.0066(8) -0.0207(9)
C16B 0.044(4) 0.035(4) 0.034(4) -0.013(3) 0.009(3) -0.014(3)
C17B 0.034(4) 0.028(4) 0.046(4) -0.008(4) 0.001(3) -0.006(3)
O3B 0.078(4) 0.056(4) 0.059(4) 0.006(3) -0.021(3) -0.040(3)
O4B 0.055(4) 0.062(4) 0.055(3) -0.002(3) 0.001(3) -0.033(3)
P1B 0.0368(10) 0.0342(10) 0.0290(9) -0.0108(8) 0.0030(8) -0.0096(8)
C4 0.046(4) 0.044(4) 0.029(4) -0.015(3) -0.003(3) -0.011(4)
C5 0.052(5) 0.044(5) 0.043(4) -0.024(4) -0.011(4) -0.005(4)
C6 0.047(4) 0.029(4) 0.043(4) -0.006(3) -0.007(3) -0.012(3)
P2B 0.0362(10) 0.0323(10) 0.0301(9) -0.0095(8) 0.0004(8) -0.0116(8)
C81 0.048(4) 0.046(5) 0.033(4) -0.018(3) 0.010(3) -0.022(4)
C82 0.078(6) 0.067(6) 0.036(4) -0.015(4) 0.016(4) -0.037(5)
C83 0.090(7) 0.100(8) 0.068(6) -0.028(6) 0.016(6) -0.068(6)
C84 0.122(9) 0.073(7) 0.054(6) -0.001(5) 0.020(6) -0.054(7)
C85 0.095(8) 0.054(6) 0.062(6) 0.010(5) -0.011(5) -0.026(6)
C86 0.068(5) 0.043(5) 0.047(5) 0.005(4) 0.004(4) -0.015(4)
C91 0.029(4) 0.036(4) 0.038(4) -0.015(3) 0.006(3) -0.006(3)
C92 0.045(4) 0.041(4) 0.039(4) -0.015(3) 0.000(3) -0.002(4)
C93 0.041(5) 0.067(6) 0.055(5) -0.025(4) -0.013(4) -0.001(4)
C94 0.049(5) 0.094(7) 0.086(7) -0.047(6) -0.023(5) 0.021(5)
C95 0.060(6) 0.091(7) 0.098(7) -0.069(6) -0.021(5) 0.022(5)
C96 0.038(4) 0.074(6) 0.055(5) -0.036(4) 0.000(4) -0.003(4)
C61 0.055(5) 0.028(4) 0.026(3) -0.009(3) 0.006(3) -0.016(3)
C62 0.072(6) 0.047(5) 0.049(5) -0.009(4) -0.008(4) -0.016(4)
C63 0.126(9) 0.038(5) 0.059(6) -0.006(4) -0.011(6) -0.020(5)
C64 0.095(7) 0.054(6) 0.045(5) -0.009(4) -0.023(5) 0.012(5)
C65 0.082(6) 0.049(5) 0.054(5) 0.007(4) -0.033(5) -0.015(5)
C66 0.053(5) 0.046(5) 0.029(4) -0.005(3) -0.008(3) -0.019(4)
C71 0.037(4) 0.035(4) 0.044(4) -0.016(3) 0.010(3) -0.021(3)
C72 0.061(5) 0.057(5) 0.047(5) -0.011(4) 0.010(4) -0.030(4)
C73 0.066(6) 0.067(6) 0.064(6) -0.019(5) 0.020(5) -0.029(5)
C74 0.055(6) 0.067(6) 0.103(8) -0.042(6) 0.033(6) -0.035(5)
C75 0.045(5) 0.070(6) 0.105(8) -0.028(6) 0.010(5) -0.022(5)
C76 0.041(5) 0.057(5) 0.056(5) -0.020(4) 0.001(4) -0.015(4)
S10 0.0463(11) 0.0473(12) 0.0357(10) -0.0077(9) 0.0041(8) -0.0259(9)
O11 0.092(5) 0.103(6) 0.144(6) -0.035(5) 0.034(5) -0.075(4)
O12 0.077(4) 0.083(4) 0.051(3) -0.032(3) -0.021(3) 0.011(3)
O13 0.045(3) 0.061(3) 0.038(3) 0.002(2) 0.003(2) -0.014(3)
C10 0.035(5) 0.133(10) 0.047(5) 0.012(6) -0.005(4) -0.014(6)
F11 0.082(4) 0.253(9) 0.062(4) -0.026(5) -0.025(3) 0.000(5)
F12 0.082(4) 0.054(4) 0.217(8) 0.030(4) 0.044(5) 0.011(3)
F13 0.034(3) 0.160(6) 0.064(3) -0.003(3) -0.006(2) -0.001(3)
S20 0.0330(10) 0.0350(10) 0.0441(10) -0.0066(8) -0.0063(8) -0.0132(8)
O21 0.124(5) 0.064(4) 0.054(3) -0.002(3) -0.032(4) -0.059(4)
O22 0.042(3) 0.054(4) 0.089(4) -0.011(3) 0.023(3) -0.012(3)
O23 0.040(3) 0.041(3) 0.062(3) -0.010(2) 0.000(2) -0.020(2)
C20 0.045(5) 0.041(5) 0.067(6) 0.005(4) -0.007(4) -0.014(4)
F21 0.095(4) 0.046(3) 0.174(6) -0.002(4) 0.040(4) 0.016(3)
F22 0.132(5) 0.077(4) 0.107(4) 0.030(3) -0.082(4) -0.049(4)
F23 0.088(4) 0.049(3) 0.066(3) 0.006(2) -0.015(3) -0.030(3)
S30 0.0540(12) 0.0441(12) 0.0495(12) -0.0055(9) -0.0162(10) -0.0128(10)
O31 0.097(5) 0.057(4) 0.115(5) -0.036(4) -0.059(4) 0.019(3)
O32 0.103(5) 0.111(5) 0.050(4) -0.014(3) 0.033(3) -0.029(4)
O33 0.068(4) 0.099(5) 0.063(4) -0.035(3) -0.022(3) -0.009(3)
C30 0.067(7) 0.058(7) 0.106(8) -0.011(6) 0.005(6) -0.014(5)
F31 0.143(6) 0.045(4) 0.202(7) 0.015(4) -0.016(5) -0.015(4)
F32 0.138(6) 0.185(8) 0.164(7) -0.032(6) 0.083(6) -0.090(6)
F33 0.125(5) 0.123(6) 0.196(8) -0.082(5) -0.046(5) -0.045(4)
S40 0.0751(16) 0.0526(14) 0.0626(14) -0.0111(11) -0.0329(13) 0.0003(12)
O41 0.047(3) 0.066(4) 0.055(3) -0.001(3) -0.016(3) -0.011(3)
O42 0.148(8) 0.065(5) 0.218(10) -0.044(6) -0.069(7) -0.002(5)
O43 0.059(5) 0.152(8) 0.133(7) 0.015(6) 0.027(4) 0.016(5)
C40 0.48(4) 0.115(13) 0.44(4) -0.181(19) -0.44(3) 0.192(19)
F41 0.199(12) 0.56(3) 0.207(12) 0.149(15) 0.054(10) 0.029(15)
F42 0.174(7) 0.140(7) 0.151(7) -0.097(6) -0.082(6) 0.033(6)
F43 0.150(6) 0.158(6) 0.100(5) -0.046(4) -0.078(5) 0.036(5)
O97A 0.132(6) 0.110(6) 0.074(5) -0.043(4) -0.037(5) 0.049(5)
C97A 0.180(14) 0.131(12) 0.048(6) -0.033(7) -0.019(8) 0.098(11)
C98A 0.137(13) 0.35(3) 0.081(10) -0.075(13) -0.045(9) 0.055(15)
C99A 0.40(3) 0.101(13) 0.185(18) 0.035(12) 0.095(19) -0.001(17)
O97B 0.35(2) 0.133(12) 0.102(10) -0.014(9) 0.043(12) -0.022(13)
C97B 0.73(8) 0.084(15) 0.120(19) -0.005(12) 0.29(4) -0.02(3)
C98B 0.53(6) 0.67(8) 0.76(9) -0.68(8) 0.53(7) -0.50(6)
C99B 0.46(5) 0.37(5) 0.095(17) 0.09(2) 0.13(3) 0.26(4)

loop_
_atom_type_symbol
_atom_type_description
_atom_type_scat_dispersion_real
_atom_type_scat_dispersion_imag
_atom_type_scat_source
C C 0.0033 0.0016 'International Tables Vol C Tables 4.2.6.8 and 6.1.1.4'
H H 0.0000 0.0000 'International Tables Vol C Tables 4.2.6.8 and 6.1.1.4'
N N 0.0061 0.0033 'International Tables Vol C Tables 4.2.6.8 and 6.1.1.4'
O O 0.0106 0.0060 'International Tables Vol C Tables 4.2.6.8 and 6.1.1.4'
F F 0.0171 0.0103 'International Tables Vol C Tables 4.2.6.8 and 6.1.1.4'
P P 0.1023 0.0942 'International Tables Vol C Tables 4.2.6.8 and 6.1.1.4'
S S 0.1246 0.1234 'International Tables Vol C Tables 4.2.6.8 and 6.1.1.4'
Pd Pd -0.9988 1.0072 'International Tables Vol C Tables 4.2.6.8 and 6.1.1.4'

loop_
_geom_angle_atom_site_label_1
_geom_angle_atom_site_label_2
_geom_angle_atom_site_label_3
_geom_angle
_geom_angle_site_symmetry_1
_geom_angle_site_symmetry_3
_geom_angle_publ_flag
N1A PdA N2A 87.56(18) . . ?
N1A PdA P2A 176.75(15) . . ?
N2A PdA P2A 90.33(14) . . ?
N1A PdA P1A 92.86(14) . . ?
N2A PdA P1A 178.75(15) . . ?
P2A PdA P1A 89.19(7) . . ?
C1A N1A C5A 117.7(5) . . ?
C1A N1A PdA 122.6(4) . . ?
C5A N1A PdA 119.6(4) . . ?
N1A C1A C2A 123.4(6) . . ?
C1A C2A C3A 119.8(6) . . ?
C2A C3A C4A 116.7(5) . . ?
C2A C3A S1A 125.7(5) . . ?
C4A C3A S1A 117.6(5) . . ?
C5A C4A C3A 120.0(6) . . ?
N1A C5A C4A 122.4(6) . . ?
C3A S1A C6A 103.8(3) . . ?
C7A C6A S1A 119.0(5) . . ?
O1A C7A O2A 123.3(7) . . ?
O1A C7A C6A 121.1(6) . . ?
O2A C7A C6A 115.6(6) . . ?
C11A N2A C15A 118.0(5) . . ?
C11A N2A PdA 122.4(4) . . ?
C15A N2A PdA 119.4(4) . . ?
N2A C11A C12A 124.3(6) . . ?
C11A C12A C13A 117.8(6) . . ?
C14A C13A C12A 118.1(6) . . ?
C14A C13A S2A 116.0(5) . . ?
C12A C13A S2A 125.9(5) . . ?
C15A C14A C13A 119.8(6) . . ?
N2A C15A C14A 121.9(6) . . ?
C13A S2A C16A 104.2(3) . . ?
C17A C16A S2A 114.0(6) . . ?
O3Z C17A O3A 43.4(8) . . ?
O3Z C17A O4Z 121.1(11) . . ?
O3A C17A O4Z 84.6(10) . . ?
O3Z C17A O4A 84.8(13) . . ?
O3A C17A O4A 115.2(10) . . ?
O4Z C17A O4A 100.4(7) . . ?
O3Z C17A C16A 125.7(10) . . ?
O3A C17A C16A 123.5(9) . . ?
O4Z C17A C16A 103.6(9) . . ?
O4A C17A C16A 117.8(8) . . ?
C1 P1A C41 103.6(3) . . ?
C1 P1A C51 106.1(3) . . ?
C41 P1A C51 105.6(3) . . ?
C1 P1A PdA 115.4(2) . . ?
C41 P1A PdA 112.6(2) . . ?
C51 P1A PdA 112.6(2) . . ?
C2 C1 P1A 115.9(5) . . ?
C3 C2 C1 111.8(5) . . ?
C2 C3 P2A 114.0(5) . . ?
C31 P2A C21 106.7(3) . . ?
C31 P2A C3 106.4(3) . . ?
C21 P2A C3 104.3(3) . . ?
C31 P2A PdA 109.6(2) . . ?
C21 P2A PdA 112.5(2) . . ?
C3 P2A PdA 116.7(2) . . ?
C46 C41 C42 119.1(7) . . ?
C46 C41 P1A 122.2(6) . . ?
C42 C41 P1A 118.6(6) . . ?
C43 C42 C41 119.8(9) . . ?
C44 C43 C42 119.3(11) . . ?
C45 C44 C43 121.7(10) . . ?
C44 C45 C46 118.2(10) . . ?
C41 C46 C45 121.9(10) . . ?
C52 C51 C56 118.8(7) . . ?
C52 C51 P1A 120.0(5) . . ?
C56 C51 P1A 121.2(6) . . ?
C53 C52 C51 120.9(8) . . ?
C52 C53 C54 120.2(9) . . ?
C55 C54 C53 119.9(8) . . ?
C54 C55 C56 120.2(8) . . ?
C55 C56 C51 120.0(8) . . ?
C26 C21 C22 120.8(7) . . ?
C26 C21 P2A 120.0(5) . . ?
C22 C21 P2A 119.2(6) . . ?
C21 C22 C23 118.2(8) . . ?
C24 C23 C22 121.8(9) . . ?
C23 C24 C25 119.4(8) . . ?
C24 C25 C26 120.5(8) . . ?
C21 C26 C25 119.2(8) . . ?
C36 C31 C32 118.5(6) . . ?
C36 C31 P2A 120.2(5) . . ?
C32 C31 P2A 121.3(5) . . ?
C33 C32 C31 119.5(7) . . ?
C34 C33 C32 121.6(7) . . ?
C33 C34 C35 118.9(7) . . ?
C34 C35 C36 120.5(7) . . ?
C31 C36 C35 121.0(6) . . ?
N1B PdB N2B 87.44(19) . . ?
N1B PdB P2B 178.52(14) . . ?
N2B PdB P2B 91.51(15) . . ?
N1B PdB P1B 91.01(14) . . ?
N2B PdB P1B 178.35(15) . . ?
P2B PdB P1B 90.05(7) . . ?
C1B N1B C5B 116.1(5) . . ?
C1B N1B PdB 122.4(4) . . ?
C5B N1B PdB 121.3(4) . . ?
N1B C1B C2B 124.6(5) . . ?
C1B C2B C3B 118.5(6) . . ?
C2B C3B C4B 117.4(6) . . ?
C2B C3B S1B 125.8(5) . . ?
C4B C3B S1B 116.9(5) . . ?
C5B C4B C3B 119.7(6) . . ?
N1B C5B C4B 123.8(6) . . ?
C3B S1B C6B 105.4(3) . . ?
C7B C6B S1B 119.3(6) . . ?
O1B C7B O2B 125.2(8) . . ?
O1B C7B C6B 121.0(9) . . ?
O2B C7B C6B 113.7(8) . . ?
C11B N2B C15B 118.2(5) . . ?
C11B N2B PdB 120.6(4) . . ?
C15B N2B PdB 121.1(4) . . ?
N2B C11B C12B 122.9(5) . . ?
C11B C12B C13B 119.7(5) . . ?
C12B C13B C14B 117.2(5) . . ?
C12B C13B S2B 126.2(5) . . ?
C14B C13B S2B 116.6(4) . . ?
C15B C14B C13B 119.1(6) . . ?
N2B C15B C14B 122.8(6) . . ?
C13B S2B C16B 103.3(3) . . ?
C17B C16B S2B 113.5(5) . . ?
O3B C17B O4B 124.1(7) . . ?
O3B C17B C16B 123.8(7) . . ?
O4B C17B C16B 112.1(6) . . ?
C91 P1B C4 107.5(3) . . ?
C91 P1B C81 105.3(3) . . ?
C4 P1B C81 103.3(3) . . ?
C91 P1B PdB 112.2(2) . . ?
C4 P1B PdB 115.7(2) . . ?
C81 P1B PdB 112.0(2) . . ?
C5 C4 P1B 116.0(5) . . ?
C6 C5 C4 113.3(6) . . ?
C5 C6 P2B 114.6(5) . . ?
C6 P2B C61 104.8(3) . . ?
C6 P2B C71 104.4(3) . . ?
C61 P2B C71 106.8(3) . . ?
C6 P2B PdB 114.6(2) . . ?
C61 P2B PdB 114.2(2) . . ?
C71 P2B PdB 111.2(2) . . ?
C82 C81 C86 118.5(7) . . ?
C82 C81 P1B 121.4(6) . . ?
C86 C81 P1B 120.1(6) . . ?
C81 C82 C83 120.3(8) . . ?
C84 C83 C82 121.2(9) . . ?
C85 C84 C83 118.4(9) . . ?
C84 C85 C86 121.8(9) . . ?
C85 C86 C81 119.8(8) . . ?
C96 C91 C92 118.4(6) . . ?
C96 C91 P1B 122.6(5) . . ?
C92 C91 P1B 118.8(5) . . ?
C93 C92 C91 121.3(6) . . ?
C92 C93 C94 119.8(7) . . ?
C95 C94 C93 119.4(7) . . ?
C94 C95 C96 121.4(7) . . ?
C95 C96 C91 119.7(7) . . ?
C66 C61 C62 118.3(6) . . ?
C66 C61 P2B 121.2(5) . . ?
C62 C61 P2B 120.3(5) . . ?
C61 C62 C63 119.7(8) . . ?
C64 C63 C62 119.0(8) . . ?
C65 C64 C63 120.9(8) . . ?
C64 C65 C66 119.8(8) . . ?
C65 C66 C61 122.2(7) . . ?
C76 C71 C72 118.6(7) . . ?
C76 C71 P2B 120.2(5) . . ?
C72 C71 P2B 120.8(5) . . ?
C73 C72 C71 121.3(8) . . ?
C74 C73 C72 118.8(8) . . ?
C73 C74 C75 121.2(8) . . ?
C74 C75 C76 119.4(8) . . ?
C71 C76 C75 120.6(8) . . ?
O11 S10 O12 110.1(4) . . ?
O11 S10 O13 115.7(4) . . ?
O12 S10 O13 114.1(3) . . ?
O11 S10 C10 106.5(5) . . ?
O12 S10 C10 103.5(4) . . ?
O13 S10 C10 105.8(3) . . ?
F12 C10 F13 108.7(9) . . ?
F12 C10 F11 103.8(8) . . ?
F13 C10 F11 107.6(7) . . ?
F12 C10 S10 115.3(6) . . ?
F13 C10 S10 113.6(6) . . ?
F11 C10 S10 107.1(7) . . ?
O21 S20 O23 116.9(3) . . ?
O21 S20 O22 114.3(4) . . ?
O23 S20 O22 111.9(3) . . ?
O21 S20 C20 104.3(4) . . ?
O23 S20 C20 104.4(3) . . ?
O22 S20 C20 103.0(4) . . ?
F21 C20 F22 108.4(7) . . ?
F21 C20 F23 107.4(7) . . ?
F22 C20 F23 107.0(7) . . ?
F21 C20 S20 111.8(6) . . ?
F22 C20 S20 110.5(6) . . ?
F23 C20 S20 111.5(5) . . ?
O33 S30 O31 113.7(4) . . ?
O33 S30 O32 114.7(4) . . ?
O31 S30 O32 115.2(4) . . ?
O33 S30 C30 107.5(5) . . ?
O31 S30 C30 102.6(4) . . ?
O32 S30 C30 101.2(5) . . ?
F31 C30 F33 108.3(10) . . ?
F31 C30 F32 106.3(9) . . ?
F33 C30 F32 106.2(9) . . ?
F31 C30 S30 115.4(8) . . ?
F33 C30 S30 113.0(8) . . ?
F32 C30 S30 107.0(7) . . ?
O42 S40 O41 120.8(4) . . ?
O42 S40 O43 107.8(5) . . ?
O41 S40 O43 110.9(4) . . ?
O42 S40 C40 113.5(6) . . ?
O41 S40 C40 103.5(4) . . ?
O43 S40 C40 97.9(7) . . ?
F42 C40 F43 106.5(11) . . ?
F42 C40 F41 121.1(17) . . ?
F43 C40 F41 112.7(14) . . ?
F42 C40 S40 111.7(11) . . ?
F43 C40 S40 110.1(10) . . ?
F41 C40 S40 94.0(11) . . ?
O97A C97A C99A 123.4(17) . . ?
O97A C97A C98A 120.7(14) . . ?
C99A C97A C98A 115.9(14) . . ?
O97B C97B C98B 153(4) . . ?
O97B C97B C99B 103(2) . . ?
C98B C97B C99B 104(3) . . ?

loop_
_geom_bond_atom_site_label_1
_geom_bond_atom_site_label_2
_geom_bond_distance
_geom_bond_site_symmetry_2
_geom_bond_publ_flag
PdA N1A 2.104(5) . ?
PdA N2A 2.110(5) . ?
PdA P2A 2.2721(19) . ?
PdA P1A 2.2784(19) . ?
N1A C1A 1.338(7) . ?
N1A C5A 1.339(8) . ?
C1A C2A 1.378(8) . ?
C2A C3A 1.389(8) . ?
C3A C4A 1.403(8) . ?
C3A S1A 1.738(6) . ?
C4A C5A 1.386(8) . ?
S1A C6A 1.804(6) . ?
C6A C7A 1.488(9) . ?
C7A O1A 1.227(8) . ?
C7A O2A 1.316(7) . ?
N2A C11A 1.321(8) . ?
N2A C15A 1.355(7) . ?
C11A C12A 1.394(8) . ?
C12A C13A 1.401(8) . ?
C13A C14A 1.392(9) . ?
C13A S2A 1.747(6) . ?
C14A C15A 1.386(9) . ?
S2A C16A 1.803(7) . ?
C16A C17A 1.494(10) . ?
C17A O3Z 1.112(14) . ?
C17A O3A 1.226(13) . ?
C17A O4Z 1.399(14) . ?
C17A O4A 1.404(12) . ?
P1A C1 1.806(7) . ?
P1A C41 1.813(7) . ?
P1A C51 1.814(7) . ?
C1 C2 1.542(8) . ?
C2 C3 1.513(9) . ?
C3 P2A 1.831(7) . ?
P2A C31 1.808(6) . ?
P2A C21 1.817(7) . ?
C41 C46 1.351(10) . ?
C41 C42 1.396(10) . ?
C42 C43 1.391(11) . ?
C43 C44 1.368(15) . ?
C44 C45 1.367(15) . ?
C45 C46 1.395(12) . ?
C51 C52 1.375(10) . ?
C51 C56 1.387(9) . ?
C52 C53 1.361(10) . ?
C53 C54 1.379(12) . ?
C54 C55 1.360(12) . ?
C55 C56 1.384(10) . ?
C21 C26 1.373(9) . ?
C21 C22 1.387(9) . ?
C22 C23 1.395(10) . ?
C23 C24 1.353(12) . ?
C24 C25 1.381(12) . ?
C25 C26 1.392(10) . ?
C31 C36 1.374(9) . ?
C31 C32 1.401(8) . ?
C32 C33 1.394(9) . ?
C33 C34 1.364(10) . ?
C34 C35 1.374(10) . ?
C35 C36 1.394(9) . ?
PdB N1B 2.100(5) . ?
PdB N2B 2.118(5) . ?
PdB P2B 2.277(2) . ?
PdB P1B 2.2803(19) . ?
N1B C1B 1.335(7) . ?
N1B C5B 1.353(8) . ?
C1B C2B 1.379(9) . ?
C2B C3B 1.395(8) . ?
C3B C4B 1.401(8) . ?
C3B S1B 1.738(7) . ?
C4B C5B 1.356(9) . ?
S1B C6B 1.796(7) . ?
C6B C7B 1.500(10) . ?
C7B O1B 1.210(10) . ?
C7B O2B 1.292(10) . ?
N2B C11B 1.334(7) . ?
N2B C15B 1.341(7) . ?
C11B C12B 1.372(8) . ?
C12B C13B 1.393(8) . ?
C13B C14B 1.407(8) . ?
C13B S2B 1.751(6) . ?
C14B C15B 1.376(8) . ?
S2B C16B 1.811(6) . ?
C16B C17B 1.503(9) . ?
C17B O3B 1.199(7) . ?
C17B O4B 1.327(8) . ?
P1B C91 1.803(6) . ?
P1B C4 1.811(6) . ?
P1B C81 1.812(7) . ?
C4 C5 1.533(10) . ?
C5 C6 1.523(9) . ?
C6 P2B 1.807(6) . ?
P2B C61 1.809(7) . ?
P2B C71 1.814(7) . ?
C81 C82 1.380(10) . ?
C81 C86 1.388(9) . ?
C82 C83 1.387(11) . ?
C83 C84 1.371(12) . ?
C84 C85 1.359(12) . ?
C85 C86 1.384(11) . ?
C91 C96 1.382(9) . ?
C91 C92 1.411(9) . ?
C92 C93 1.360(9) . ?
C93 C94 1.390(10) . ?
C94 C95 1.374(10) . ?
C95 C96 1.381(10) . ?
C61 C66 1.384(9) . ?
C61 C62 1.391(10) . ?
C62 C63 1.399(10) . ?
C63 C64 1.394(12) . ?
C64 C65 1.348(12) . ?
C65 C66 1.357(9) . ?
C71 C76 1.383(9) . ?
C71 C72 1.388(9) . ?
C72 C73 1.387(10) . ?
C73 C74 1.367(11) . ?
C74 C75 1.384(12) . ?
C75 C76 1.384(11) . ?
S10 O11 1.399(6) . ?
S10 O12 1.415(5) . ?
S10 O13 1.419(5) . ?
S10 C10 1.772(9) . ?
C10 F12 1.261(10) . ?
C10 F13 1.331(8) . ?
C10 F11 1.364(9) . ?
S20 O21 1.409(5) . ?
S20 O23 1.427(5) . ?
S20 O22 1.438(5) . ?
S20 C20 1.814(7) . ?
C20 F21 1.290(9) . ?
C20 F22 1.318(9) . ?
C20 F23 1.343(9) . ?
S30 O33 1.419(5) . ?
S30 O31 1.420(5) . ?
S30 O32 1.467(6) . ?
S30 C30 1.769(11) . ?
C30 F31 1.267(10) . ?
C30 F33 1.303(11) . ?
C30 F32 1.375(11) . ?
S40 O42 1.334(7) . ?
S40 O41 1.413(5) . ?
S40 O43 1.550(8) . ?
S40 C40 1.792(14) . ?
C40 F42 1.283(12) . ?
C40 F43 1.345(11) . ?
C40 F41 1.396(18) . ?
O97A C97A 1.179(11) . ?
C97A C99A 1.458(16) . ?
C97A C98A 1.504(16) . ?
O97B C97B 1.16(2) . ?
C97B C98B 1.40(2) . ?
C97B C99B 1.41(2) . ?
